data_4033093
loop_
_publ_author_name
'Nie, Shao-Zhen'
'Zhou, Zhong-Yang'
'Wang, Ji-Ping'
'Yan, Hui'
'Wen, Jing-Hong'
'Ye, Jing-Jing'
'Cui, Yun-Yao'
'Zhao, Chang-Qiu'

_publ_section_title
;
 Nonepimerizing Alkylation of H-P Species to Stereospecifically Generate
 P-Stereogenic Phosphine Oxides: A Shortcut to Bidentate Tertiary
 Phosphine Ligands.
;
_journal_issue 18
_journal_name_full 'The Journal of organic chemistry'
_journal_page_first 9425
_journal_page_last 9434
_journal_paper_doi 10.1021/acs.joc.7b01413
_journal_volume 82
_journal_year 2017
_chemical_absolute_configuration R
_chemical_formula_sum 'C23 H31 O P'
_chemical_formula_weight 354.45
_chemical_name_systematic
; 
 ? 
;
_space_group_IT_number 19
_symmetry_cell_setting orthorhombic
_symmetry_space_group_name_Hall 'P 2ac 2ab'
_symmetry_space_group_name_H-M 'P 21 21 21'
_atom_sites_solution_hydrogens geom
_atom_sites_solution_primary direct
_atom_sites_solution_secondary difmap
_audit_creation_method SHELXL-97
_cell_angle_alpha 90.00
_cell_angle_beta 90.00
_cell_angle_gamma 90.00
_cell_formula_units_Z 4
_cell_length_a 5.7510(2)
_cell_length_b 8.5852(4)
_cell_length_c 41.6195(17)
_cell_measurement_reflns_used 4980
_cell_measurement_temperature 293(2)
_cell_measurement_theta_max 71.1890
_cell_measurement_theta_min 8.3360
_cell_volume 2054.90(15)
_computing_structure_refinement 'SHELXL-97 (Sheldrick, 1997)'
_computing_structure_solution 'SHELXS-97 (Sheldrick, 1990)'
_diffrn_ambient_temperature 293(2)
_diffrn_measured_fraction_theta_full 0.999
_diffrn_measured_fraction_theta_max 0.999
_diffrn_measurement_device_type 'Xcalibur, Eos, Gemini'
_diffrn_radiation_monochromator graphite
_diffrn_radiation_source 'fine-focus sealed tube'
_diffrn_radiation_type CuK\a
_diffrn_radiation_wavelength 1.54184
_diffrn_reflns_av_R_equivalents 0.0328
_diffrn_reflns_av_sigmaI/netI 0.0347
_diffrn_reflns_limit_h_max 6
_diffrn_reflns_limit_h_min -3
_diffrn_reflns_limit_k_max 10
_diffrn_reflns_limit_k_min -10
_diffrn_reflns_limit_l_max 49
_diffrn_reflns_limit_l_min -49
_diffrn_reflns_number 11598
_diffrn_reflns_theta_full 67.23
_diffrn_reflns_theta_max 67.23
_diffrn_reflns_theta_min 5.26
_exptl_absorpt_coefficient_mu 1.221
_exptl_absorpt_correction_T_max 0.8673
_exptl_absorpt_correction_T_min 0.8574
_exptl_absorpt_correction_type multi-scan
_exptl_absorpt_process_details sadabs
_exptl_crystal_colour colorless
_exptl_crystal_density_diffrn 1.146
_exptl_crystal_density_method 'not measured'
_exptl_crystal_description block
_exptl_crystal_F_000 768
_exptl_crystal_size_max 0.13
_exptl_crystal_size_mid 0.12
_exptl_crystal_size_min 0.12
_refine_diff_density_max 0.261
_refine_diff_density_min -0.217
_refine_diff_density_rms 0.039
_refine_ls_abs_structure_details 'Flack H D (1983), Acta Cryst. A39, 876-881'
_refine_ls_abs_structure_Flack 0.03(2)
_refine_ls_extinction_method none
_refine_ls_goodness_of_fit_ref 1.138
_refine_ls_hydrogen_treatment constr
_refine_ls_matrix_type full
_refine_ls_number_parameters 229
_refine_ls_number_reflns 3680
_refine_ls_number_restraints 0
_refine_ls_restrained_S_all 1.138
_refine_ls_R_factor_all 0.0466
_refine_ls_R_factor_gt 0.0434
_refine_ls_shift/su_max 0.000
_refine_ls_shift/su_mean 0.000
_refine_ls_structure_factor_coef Fsqd
_refine_ls_weighting_details 'calc w=1/[\s^2^(Fo^2^)+(0.0472P)^2^+0.3322P] where P=(Fo^2^+2Fc^2^)/3'
_refine_ls_weighting_scheme calc
_refine_ls_wR_factor_gt 0.1019
_refine_ls_wR_factor_ref 0.1036
_reflns_number_gt 3511
_reflns_number_total 3680
_reflns_threshold_expression >2sigma(I)
_cod_data_source_file jo7b01413_si_002.cif
_cod_data_source_block exp_7626
_cod_original_cell_volume 2054.91(14)
_cod_original_sg_symbol_H-M P212121
_cod_database_code 4033093

loop_
_symmetry_equiv_pos_as_xyz
'x, y, z'
'-x+1/2, -y, z+1/2'
'x+1/2, -y+1/2, -z'
'-x, y+1/2, -z+1/2'

loop_
_atom_site_label
_atom_site_type_symbol
_atom_site_fract_x
_atom_site_fract_y
_atom_site_fract_z
_atom_site_U_iso_or_equiv
_atom_site_adp_type
_atom_site_occupancy
_atom_site_symmetry_multiplicity
_atom_site_calc_flag
_atom_site_refinement_flags
P1 P 0.34499(9) 0.58998(7) 0.376461(12) 0.03177(14) Uani 1 1 d .
O1 O 0.0992(3) 0.5614(2) 0.36707(4) 0.0448(4) Uani 1 1 d .
C1 C 0.4331(4) 0.4726(3) 0.41067(5) 0.0338(5) Uani 1 1 d .
C2 C 0.2788(5) 0.3627(3) 0.42260(6) 0.0445(6) Uani 1 1 d .
H2 H 0.1362 0.3480 0.4125 0.053 Uiso 1 1 calc R
C3 C 0.3350(6) 0.2747(3) 0.44941(6) 0.0558(7) Uani 1 1 d .
H3 H 0.2312 0.2006 0.4571 0.067 Uiso 1 1 calc R
C4 C 0.5451(6) 0.2974(4) 0.46452(6) 0.0587(8) Uani 1 1 d .
H4 H 0.5817 0.2399 0.4828 0.070 Uiso 1 1 calc R
C5 C 0.7016(5) 0.4048(4) 0.45279(6) 0.0550(7) Uani 1 1 d .
H5 H 0.8437 0.4193 0.4630 0.066 Uiso 1 1 calc R
C6 C 0.6462(4) 0.4917(3) 0.42552(5) 0.0438(6) Uani 1 1 d .
H6 H 0.7529 0.5626 0.4173 0.053 Uiso 1 1 calc R
C7 C 0.3893(4) 0.7891(3) 0.39058(5) 0.0394(5) Uani 1 1 d .
H7A H 0.5480 0.7995 0.3982 0.047 Uiso 1 1 calc R
H7B H 0.3694 0.8599 0.3726 0.047 Uiso 1 1 calc R
C8 C 0.2259(4) 0.8364(3) 0.41715(6) 0.0389(5) Uani 1 1 d .
C9 C 0.0256(4) 0.9185(3) 0.41030(6) 0.0494(6) Uani 1 1 d .
H9 H -0.0087 0.9429 0.3890 0.059 Uiso 1 1 calc R
C10 C -0.1251(5) 0.9651(3) 0.43431(7) 0.0577(7) Uani 1 1 d .
H10 H -0.2588 1.0208 0.4292 0.069 Uiso 1 1 calc R
C11 C -0.0770(5) 0.9291(3) 0.46585(7) 0.0605(8) Uani 1 1 d .
H11 H -0.1783 0.9594 0.4821 0.073 Uiso 1 1 calc R
C12 C 0.1212(6) 0.8483(3) 0.47310(7) 0.0627(8) Uani 1 1 d .
H12 H 0.1546 0.8243 0.4944 0.075 Uiso 1 1 calc R
C13 C 0.2717(5) 0.8020(3) 0.44919(6) 0.0524(7) Uani 1 1 d .
H13 H 0.4056 0.7472 0.4545 0.063 Uiso 1 1 calc R
C14 C 0.5584(4) 0.5578(3) 0.34451(5) 0.0337(5) Uani 1 1 d .
H14 H 0.7057 0.5292 0.3548 0.040 Uiso 1 1 calc R
C15 C 0.6014(4) 0.7069(3) 0.32479(5) 0.0413(6) Uani 1 1 d .
H15A H 0.4558 0.7406 0.3153 0.050 Uiso 1 1 calc R
H15B H 0.6546 0.7888 0.3391 0.050 Uiso 1 1 calc R
C16 C 0.7807(5) 0.6834(3) 0.29821(6) 0.0518(7) Uani 1 1 d .
H16 H 0.9279 0.6529 0.3083 0.062 Uiso 1 1 calc R
C17 C 0.7032(6) 0.5518(3) 0.27658(6) 0.0612(8) Uani 1 1 d .
H17A H 0.8194 0.5347 0.2601 0.073 Uiso 1 1 calc R
H17B H 0.5587 0.5804 0.2661 0.073 Uiso 1 1 calc R
C18 C 0.6676(6) 0.4021(3) 0.29554(6) 0.0567(7) Uani 1 1 d .
H18A H 0.8145 0.3707 0.3050 0.068 Uiso 1 1 calc R
H18B H 0.6182 0.3202 0.2810 0.068 Uiso 1 1 calc R
C19 C 0.4861(4) 0.4206(3) 0.32222(5) 0.0384(5) Uani 1 1 d .
H19 H 0.3406 0.4515 0.3118 0.046 Uiso 1 1 calc R
C20 C 0.4368(5) 0.2673(3) 0.33992(6) 0.0435(6) Uani 1 1 d .
H20 H 0.3268 0.2913 0.3572 0.052 Uiso 1 1 calc R
C21 C 0.3174(6) 0.1479(3) 0.31783(7) 0.0598(7) Uani 1 1 d .
H21A H 0.4264 0.1116 0.3021 0.090 Uiso 1 1 calc R
H21B H 0.1877 0.1962 0.3072 0.090 Uiso 1 1 calc R
H21C H 0.2634 0.0614 0.3304 0.090 Uiso 1 1 calc R
C22 C 0.6515(6) 0.1956(3) 0.35574(7) 0.0625(8) Uani 1 1 d .
H22A H 0.6045 0.1130 0.3699 0.094 Uiso 1 1 calc R
H22B H 0.7320 0.2741 0.3679 0.094 Uiso 1 1 calc R
H22C H 0.7529 0.1549 0.3395 0.094 Uiso 1 1 calc R
C23 C 0.8221(7) 0.8334(4) 0.27948(7) 0.0794(11) Uani 1 1 d .
H23A H 0.9378 0.8155 0.2633 0.119 Uiso 1 1 calc R
H23B H 0.8751 0.9132 0.2939 0.119 Uiso 1 1 calc R
H23C H 0.6796 0.8659 0.2695 0.119 Uiso 1 1 calc R

loop_
_atom_site_aniso_label
_atom_site_aniso_U_11
_atom_site_aniso_U_22
_atom_site_aniso_U_33
_atom_site_aniso_U_23
_atom_site_aniso_U_13
_atom_site_aniso_U_12
P1 0.0273(3) 0.0367(3) 0.0313(2) 0.0016(2) -0.0006(2) -0.0004(2)
O1 0.0287(8) 0.0568(11) 0.0488(9) 0.0008(8) -0.0049(6) 0.0002(8)
C1 0.0349(11) 0.0349(11) 0.0317(10) 0.0030(9) 0.0016(9) 0.0057(10)
C2 0.0453(14) 0.0481(14) 0.0400(12) 0.0010(10) 0.0055(11) -0.0037(11)
C3 0.0699(19) 0.0509(15) 0.0466(14) 0.0110(12) 0.0165(15) -0.0005(16)
C4 0.078(2) 0.0612(18) 0.0371(13) 0.0119(12) 0.0066(13) 0.0235(17)
C5 0.0476(15) 0.0766(19) 0.0407(12) -0.0012(13) -0.0051(11) 0.0198(16)
C6 0.0375(12) 0.0527(15) 0.0412(12) 0.0026(10) -0.0003(11) 0.0028(12)
C7 0.0444(13) 0.0347(12) 0.0390(11) -0.0002(9) 0.0035(10) -0.0030(11)
C8 0.0451(13) 0.0308(11) 0.0407(12) -0.0044(9) 0.0050(10) -0.0037(11)
C9 0.0523(15) 0.0459(14) 0.0499(13) -0.0105(12) -0.0064(11) 0.0045(14)
C10 0.0456(15) 0.0554(15) 0.0722(18) -0.0203(14) -0.0004(13) 0.0087(14)
C11 0.0637(18) 0.0556(17) 0.0622(17) -0.0152(14) 0.0243(14) -0.0013(16)
C12 0.087(2) 0.0584(17) 0.0430(13) 0.0056(12) 0.0156(15) 0.0139(17)
C13 0.0613(17) 0.0529(16) 0.0429(13) 0.0008(12) 0.0010(12) 0.0142(14)
C14 0.0295(10) 0.0418(13) 0.0297(10) 0.0015(9) 0.0013(8) 0.0017(10)
C15 0.0454(14) 0.0406(13) 0.0381(12) 0.0010(10) 0.0050(10) -0.0051(11)
C16 0.0519(16) 0.0621(17) 0.0414(13) 0.0078(12) 0.0115(11) -0.0015(14)
C17 0.085(2) 0.0602(18) 0.0387(13) 0.0023(12) 0.0184(13) 0.0090(17)
C18 0.0763(19) 0.0488(15) 0.0450(13) -0.0017(12) 0.0141(14) 0.0100(17)
C19 0.0423(12) 0.0393(12) 0.0335(10) -0.0013(10) -0.0017(9) 0.0090(12)
C20 0.0512(14) 0.0373(12) 0.0421(12) -0.0027(10) 0.0010(11) 0.0054(11)
C21 0.072(2) 0.0470(15) 0.0598(16) -0.0048(12) -0.0027(16) -0.0052(15)
C22 0.076(2) 0.0448(15) 0.0662(17) 0.0101(13) -0.0116(17) 0.0076(16)
C23 0.112(3) 0.069(2) 0.0566(17) 0.0091(15) 0.029(2) -0.022(2)

loop_
_atom_type_symbol
_atom_type_description
_atom_type_scat_dispersion_real
_atom_type_scat_dispersion_imag
_atom_type_scat_source
C C 0.0181 0.0091 'International Tables Vol C Tables 4.2.6.8 and 6.1.1.4'
H H 0.0000 0.0000 'International Tables Vol C Tables 4.2.6.8 and 6.1.1.4'
O O 0.0492 0.0322 'International Tables Vol C Tables 4.2.6.8 and 6.1.1.4'
P P 0.2955 0.4335 'International Tables Vol C Tables 4.2.6.8 and 6.1.1.4'

loop_
_geom_angle_atom_site_label_1
_geom_angle_atom_site_label_2
_geom_angle_atom_site_label_3
_geom_angle
O1 P1 C1 112.30(11)
O1 P1 C7 111.84(11)
C1 P1 C7 103.20(10)
O1 P1 C14 114.92(10)
C1 P1 C14 107.36(10)
C7 P1 C14 106.37(11)
C6 C1 C2 119.2(2)
C6 C1 P1 122.13(18)
C2 C1 P1 118.64(18)
C3 C2 C1 120.6(3)
C4 C3 C2 119.7(3)
C3 C4 C5 120.4(2)
C4 C5 C6 119.8(3)
C1 C6 C5 120.2(2)
C8 C7 P1 113.67(16)
C9 C8 C13 117.7(2)
C9 C8 C7 120.4(2)
C13 C8 C7 121.9(2)
C8 C9 C10 121.4(2)
C11 C10 C9 119.9(3)
C12 C11 C10 119.5(3)
C11 C12 C13 120.7(3)
C12 C13 C8 120.8(3)
C15 C14 C19 110.75(17)
C15 C14 P1 111.64(15)
C19 C14 P1 111.61(15)
C16 C15 C14 112.6(2)
C17 C16 C23 111.9(2)
C17 C16 C15 109.3(2)
C23 C16 C15 111.4(2)
C16 C17 C18 111.2(2)
C17 C18 C19 112.3(2)
C18 C19 C20 112.6(2)
C18 C19 C14 109.2(2)
C20 C19 C14 114.36(18)
C22 C20 C19 113.8(2)
C22 C20 C21 110.5(2)
C19 C20 C21 111.5(2)

loop_
_geom_bond_atom_site_label_1
_geom_bond_atom_site_label_2
_geom_bond_distance
P1 O1 1.4873(15)
P1 C1 1.817(2)
P1 C7 1.825(2)
P1 C14 1.831(2)
C1 C6 1.382(3)
C1 C2 1.387(3)
C2 C3 1.386(3)
C3 C4 1.376(4)
C4 C5 1.378(4)
C5 C6 1.395(3)
C7 C8 1.507(3)
C8 C9 1.380(4)
C8 C13 1.391(3)
C9 C10 1.382(4)
C10 C11 1.377(4)
C11 C12 1.368(4)
C12 C13 1.377(4)
C14 C15 1.541(3)
C14 C19 1.556(3)
C15 C16 1.526(3)
C16 C17 1.512(4)
C16 C23 1.524(4)
C17 C18 1.522(4)
C18 C19 1.533(3)
C19 C20 1.535(3)
C20 C22 1.529(4)
C20 C21 1.539(4)
